data_4081972
loop_
_publ_author_name
'Annibale, Vincent T.'
'Batcup, Rhys'
'Bai, Tao'
'Hughes, Sarah J.'
'Song, Datong'

_publ_section_title
;
 RuCp* Complexes of Ambidentate 4,5-Diazafluorene Derivatives: From
 Linkage Isomers to Coordination-Driven Self-Assembly
;
_journal_issue 21
_journal_name_full Organometallics
_journal_page_first 6511
_journal_paper_doi 10.1021/om400846f
_journal_volume 32
_journal_year 2013
_chemical_formula_sum 'C108 H112 N8 Ru4'
_chemical_formula_weight 1926.33
_chemical_name_systematic
;
 ?
;
_space_group_crystal_system triclinic
_space_group_IT_number 2
_space_group_name_Hall '-P 1'
_space_group_name_H-M_alt 'P -1'
_symmetry_space_group_name_Hall '-P 1'
_symmetry_space_group_name_H-M 'P -1'
_atom_sites_solution_hydrogens geom
_audit_creation_method SHELXL-2013
_cell_angle_alpha 106.468(2)
_cell_angle_beta 101.688(2)
_cell_angle_gamma 117.988(2)
_cell_formula_units_Z 1
_cell_length_a 14.0061(6)
_cell_length_b 14.1224(6)
_cell_length_c 14.1981(6)
_cell_measurement_reflns_used 42909
_cell_measurement_temperature 150(2)
_cell_measurement_theta_max 31.119
_cell_measurement_theta_min 1.629
_cell_volume 2183.45(18)
_computing_structure_refinement 'SHELXL-2013 (Sheldrick, 2013)'
_diffrn_ambient_temperature 150(2)
_diffrn_measured_fraction_theta_full 0.998
_diffrn_measured_fraction_theta_max 0.962
_diffrn_radiation_type MoK\a
_diffrn_radiation_wavelength 0.71073
_diffrn_reflns_av_R_equivalents 0.0311
_diffrn_reflns_av_unetI/netI 0.0408
_diffrn_reflns_Laue_measured_fraction_full 0.998
_diffrn_reflns_Laue_measured_fraction_max 0.962
_diffrn_reflns_limit_h_max 19
_diffrn_reflns_limit_h_min -20
_diffrn_reflns_limit_k_max 19
_diffrn_reflns_limit_k_min -20
_diffrn_reflns_limit_l_max 20
_diffrn_reflns_limit_l_min -18
_diffrn_reflns_number 42909
_diffrn_reflns_point_group_measured_fraction_full 0.998
_diffrn_reflns_point_group_measured_fraction_max 0.962
_diffrn_reflns_theta_full 25.242
_diffrn_reflns_theta_max 31.119
_diffrn_reflns_theta_min 1.629
_exptl_absorpt_coefficient_mu 0.734
_exptl_absorpt_correction_T_max 0.7462
_exptl_absorpt_correction_T_min 0.6847
_exptl_absorpt_correction_type multi-scan
_exptl_absorpt_process_details 'Bruker Apex 2'
_exptl_crystal_colour Purple
_exptl_crystal_density_diffrn 1.465
_exptl_crystal_description Block
_exptl_crystal_F_000 992
_exptl_crystal_size_max 0.400
_exptl_crystal_size_mid 0.320
_exptl_crystal_size_min 0.275
_refine_diff_density_max 0.645
_refine_diff_density_min -0.581
_refine_diff_density_rms 0.082
_refine_ls_extinction_method none
_refine_ls_goodness_of_fit_ref 1.022
_refine_ls_hydrogen_treatment constr
_refine_ls_matrix_type full
_refine_ls_number_parameters 545
_refine_ls_number_reflns 13526
_refine_ls_number_restraints 0
_refine_ls_restrained_S_all 1.022
_refine_ls_R_factor_all 0.0449
_refine_ls_R_factor_gt 0.0306
_refine_ls_shift/su_max 0.005
_refine_ls_shift/su_mean 0.000
_refine_ls_structure_factor_coef Fsqd
_refine_ls_weighting_details 'w=1/[\s^2^(Fo^2^)+(0.0282P)^2^+1.2275P] where P=(Fo^2^+2Fc^2^)/3'
_refine_ls_weighting_scheme calc
_refine_ls_wR_factor_gt 0.0657
_refine_ls_wR_factor_ref 0.0714
_reflns_Friedel_coverage 0.000
_reflns_number_gt 10795
_reflns_number_total 13526
_reflns_threshold_expression 'I > 2\s(I)'
_cod_data_source_file om400846f_si_001.cif
_cod_data_source_block 2benzene
_cod_depositor_comments
;
The following automatic conversions were performed:

'_exptl_absorpt_correction_type' value 'Multi-Scan' changed to
'multi-scan' according to
/home/saulius/struct/CIF-dictionaries/cif_core.dic dictionary named
'cif_core.dic' version 2.4.2 from 2011-04-26.

Automatic conversion script
Id: cif_fix_values 1891 2012-01-12 08:04:46Z andrius 
;
_cod_original_cell_volume 2183.45(17)
_cod_database_code 4081972
_shelx_space_group_comment
;
The symmetry employed for this shelxl refinement is uniquely defined
by the following loop, which should always be used as a source of
symmetry information in preference to the above space-group names.
They are only intended as comments.
;
_shelx_estimated_absorpt_t_min 0.758
_shelx_estimated_absorpt_t_max 0.824
_shelxl_version_number 2013-4

loop_
_space_group_symop_operation_xyz
'x, y, z'
'-x, -y, -z'

loop_
_atom_site_label
_atom_site_type_symbol
_atom_site_fract_x
_atom_site_fract_y
_atom_site_fract_z
_atom_site_U_iso_or_equiv
_atom_site_adp_type
_atom_site_occupancy
_atom_site_site_symmetry_order
_atom_site_calc_flag
_atom_site_refinement_flags_posn
_atom_site_refinement_flags_adp
_atom_site_refinement_flags_occupancy
_atom_site_disorder_assembly
_atom_site_disorder_group
Ru1 Ru 0.69872(2) -0.04582(2) 0.66387(2) 0.01553(4) Uani 1 1 d . . . . .
Ru2 Ru 0.97627(2) 0.23809(2) 1.18064(2) 0.01487(4) Uani 1 1 d . . . . .
N1 N 0.69760(13) -0.08983(13) 0.79824(12) 0.0170(3) Uani 1 1 d . . . . .
N2 N 0.87978(13) 0.09064(13) 0.77828(12) 0.0174(3) Uani 1 1 d . . . . .
N3 N 1.16260(13) 0.30606(13) 1.24796(12) 0.0181(3) Uani 1 1 d . . . . .
N4 N 0.96929(13) 0.12332(14) 1.25754(12) 0.0179(3) Uani 1 1 d . . . . .
C1 C 0.61919(16) -0.17376(17) 0.81913(15) 0.0227(4) Uani 1 1 d . . . . .
H1 H 0.5412 -0.2302 0.7664 0.027 Uiso 1 1 calc R U . . .
C2 C 0.64880(18) -0.18054(17) 0.91570(16) 0.0250(4) Uani 1 1 d . . . . .
H2 H 0.5910 -0.2430 0.9258 0.030 Uiso 1 1 calc R U . . .
C3 C 0.76048(17) -0.09865(17) 0.99807(15) 0.0212(4) Uani 1 1 d . . . . .
H3 H 0.7795 -0.1051 1.0631 0.025 Uiso 1 1 calc R U . . .
C4 C 0.84356(16) -0.00675(15) 0.98162(14) 0.0165(3) Uani 1 1 d . . . . .
C5 C 0.80391(15) -0.01383(15) 0.87904(13) 0.0154(3) Uani 1 1 d . . . . .
C6 C 0.89621(15) 0.07703(15) 0.86875(14) 0.0152(3) Uani 1 1 d . . . . .
C7 C 0.99680(15) 0.14475(16) 0.96460(14) 0.0165(3) Uani 1 1 d . . . . .
C8 C 1.09571(16) 0.23768(17) 0.96351(15) 0.0216(4) Uani 1 1 d . . . . .
H8 H 1.1688 0.2875 1.0237 0.026 Uiso 1 1 calc R U . . .
C9 C 1.08297(17) 0.25452(17) 0.87076(16) 0.0236(4) Uani 1 1 d . . . . .
H9 H 1.1489 0.3175 0.8685 0.028 Uiso 1 1 calc R U . . .
C10 C 0.97657(17) 0.18199(17) 0.78113(15) 0.0220(4) Uani 1 1 d . . . . .
H10 H 0.9724 0.1977 0.7201 0.026 Uiso 1 1 calc R U . . .
C11 C 0.96621(15) 0.09923(16) 1.04356(14) 0.0166(3) Uani 1 1 d . . . . .
H11 H 1.0195 0.0759 1.0706 0.020 Uiso 1 1 calc R U . . .
C12 C 0.88805(17) 0.04226(18) 1.27915(15) 0.0226(4) Uani 1 1 d . . . . .
H12 H 0.8086 0.0181 1.2499 0.027 Uiso 1 1 calc R U . . .
C13 C 0.91653(19) -0.00754(19) 1.34313(16) 0.0273(4) Uani 1 1 d . . . . .
H13 H 0.8559 -0.0649 1.3555 0.033 Uiso 1 1 calc R U . . .
C14 C 0.96851(19) -0.02472(19) 0.61073(16) 0.0262(4) Uani 1 1 d . . . . .
H14 H 0.9500 0.0092 0.5670 0.031 Uiso 1 1 calc R U . . .
C15 C 0.88186(17) -0.10824(17) 0.63092(14) 0.0207(4) Uani 1 1 d . . . . .
C16 C 1.07824(16) 0.15026(16) 1.30232(14) 0.0176(3) Uani 1 1 d . . . . .
C17 C 1.17566(15) 0.24280(16) 1.29796(14) 0.0171(3) Uani 1 1 d . . . . .
C18 C 0.72059(16) -0.26209(17) 0.63661(14) 0.0207(4) Uani 1 1 d . . . . .
C19 C 0.61670(17) -0.36137(18) 0.62325(16) 0.0270(4) Uani 1 1 d . . . . .
H19 H 0.5420 -0.3822 0.5803 0.032 Uiso 1 1 calc R U . . .
C20 C 1.37421(17) 0.42887(18) 1.32529(17) 0.0280(4) Uani 1 1 d . . . . .
H20 H 1.4442 0.4969 1.3337 0.034 Uiso 1 1 calc R U . . .
C21 C 1.26535(17) 0.40002(17) 1.26153(16) 0.0238(4) Uani 1 1 d . . . . .
H21 H 1.2638 0.4480 1.2268 0.029 Uiso 1 1 calc R U . . .
C22 C 0.75307(17) -0.17014(18) 0.59672(15) 0.0220(4) Uani 1 1 d . . . . .
H22 H 0.7146 -0.2096 0.5168 0.026 Uiso 1 1 calc R U . . .
C23 C 0.56115(16) -0.01520(18) 0.65422(15) 0.0214(4) Uani 1 1 d . . . . .
C24 C 0.51490(16) -0.13000(17) 0.56935(15) 0.0222(4) Uani 1 1 d . . . . .
C25 C 0.57877(17) -0.10851(18) 0.50242(15) 0.0237(4) Uani 1 1 d . . . . .
C26 C 0.66627(17) 0.01653(18) 0.54627(15) 0.0229(4) Uani 1 1 d . . . . .
C27 C 0.65300(16) 0.07383(17) 0.63967(15) 0.0215(4) Uani 1 1 d . . . . .
C28 C 0.5148(2) 0.0041(2) 0.73966(17) 0.0334(5) Uani 1 1 d . . . . .
H28A H 0.5763 0.0798 0.8021 0.050 Uiso 1 1 calc R U . . .
H28B H 0.4916 -0.0614 0.7605 0.050 Uiso 1 1 calc R U . . .
H28C H 0.4463 0.0064 0.7120 0.050 Uiso 1 1 calc R U . . .
C29 C 0.40973(18) -0.2471(2) 0.5481(2) 0.0363(5) Uani 1 1 d . . . . .
H29A H 0.3381 -0.2587 0.5038 0.054 Uiso 1 1 calc R U . . .
H29B H 0.4055 -0.2473 0.6161 0.054 Uiso 1 1 calc R U . . .
H29C H 0.4168 -0.3118 0.5105 0.054 Uiso 1 1 calc R U . . .
C30 C 0.5530(2) -0.2003(2) 0.39877(16) 0.0396(6) Uani 1 1 d . . . . .
H30A H 0.5187 -0.2779 0.4006 0.059 Uiso 1 1 calc R U . . .
H30B H 0.6262 -0.1775 0.3880 0.059 Uiso 1 1 calc R U . . .
H30C H 0.4972 -0.2056 0.3399 0.059 Uiso 1 1 calc R U . . .
C31 C 0.7461(2) 0.0797(2) 0.4979(2) 0.0382(6) Uani 1 1 d . . . . .
H31A H 0.7106 0.1087 0.4570 0.057 Uiso 1 1 calc R U . . .
H31B H 0.7579 0.0245 0.4502 0.057 Uiso 1 1 calc R U . . .
H31C H 0.8223 0.1474 0.5549 0.057 Uiso 1 1 calc R U . . .
C32 C 0.7223(2) 0.20620(18) 0.70462(18) 0.0336(5) Uani 1 1 d . . . . .
H32A H 0.6988 0.2416 0.6625 0.050 Uiso 1 1 calc R U . . .
H32B H 0.8065 0.2397 0.7243 0.050 Uiso 1 1 calc R U . . .
H32C H 0.7070 0.2239 0.7696 0.050 Uiso 1 1 calc R U . . .
C33 C 0.81383(17) 0.22835(17) 1.14800(16) 0.0228(4) Uani 1 1 d . . . . .
C34 C 0.88824(19) 0.30194(19) 1.26003(16) 0.0255(4) Uani 1 1 d . . . . .
C35 C 0.99484(18) 0.40137(18) 1.27100(15) 0.0242(4) Uani 1 1 d . . . . .
C36 C 0.98737(17) 0.39065(17) 1.16534(16) 0.0229(4) Uani 1 1 d . . . . .
C37 C 0.87556(17) 0.28541(17) 1.09075(15) 0.0211(4) Uani 1 1 d . . . . .
C38 C 0.68827(19) 0.1230(2) 1.1002(2) 0.0380(5) Uani 1 1 d . . . . .
H38A H 0.6775 0.0795 1.1442 0.057 Uiso 1 1 calc R U . . .
H38B H 0.6696 0.0701 1.0275 0.057 Uiso 1 1 calc R U . . .
H38C H 0.6358 0.1507 1.0976 0.057 Uiso 1 1 calc R U . . .
C39 C 0.8553(2) 0.2817(3) 1.3498(2) 0.0427(6) Uani 1 1 d . . . . .
H39A H 0.8160 0.3214 1.3696 0.064 Uiso 1 1 calc R U . . .
H39B H 0.9265 0.3146 1.4117 0.064 Uiso 1 1 calc R U . . .
H39C H 0.8019 0.1960 1.3270 0.064 Uiso 1 1 calc R U . . .
C40 C 1.0963(2) 0.5017(2) 1.37364(19) 0.0428(6) Uani 1 1 d . . . . .
H40A H 1.1704 0.5249 1.3646 0.064 Uiso 1 1 calc R U . . .
H40B H 1.0951 0.4757 1.4307 0.064 Uiso 1 1 calc R U . . .
H40C H 1.0897 0.5701 1.3926 0.064 Uiso 1 1 calc R U . . .
C41 C 1.0725(2) 0.4812(2) 1.1379(2) 0.0364(5) Uani 1 1 d . . . . .
H41A H 1.0757 0.4403 1.0713 0.055 Uiso 1 1 calc R U . . .
H41B H 1.1510 0.5298 1.1958 0.055 Uiso 1 1 calc R U . . .
H41C H 1.0466 0.5327 1.1287 0.055 Uiso 1 1 calc R U . . .
C42 C 0.8276(2) 0.2513(2) 0.97365(16) 0.0308(5) Uani 1 1 d . . . . .
H42A H 0.7890 0.2917 0.9607 0.046 Uiso 1 1 calc R U . . .
H42B H 0.7702 0.1648 0.9344 0.046 Uiso 1 1 calc R U . . .
H42C H 0.8921 0.2750 0.9491 0.046 Uiso 1 1 calc R U . . .
C43 C 0.5523(3) 0.7527(3) 0.1171(2) 0.0512(7) Uani 1 1 d . . . . .
H43 H 0.5888 0.8292 0.1175 0.061 Uiso 1 1 calc R U . . .
C44 C 0.6185(3) 0.7140(3) 0.1497(2) 0.0568(8) Uani 1 1 d . . . . .
H44 H 0.7017 0.7636 0.1733 0.068 Uiso 1 1 calc R U . . .
C45 C 0.5670(4) 0.6039(3) 0.1491(3) 0.0709(10) Uani 1 1 d . . . . .
H45 H 0.6140 0.5771 0.1723 0.085 Uiso 1 1 calc R U . . .
C46 C 0.4461(4) 0.5323(3) 0.1144(3) 0.0814(13) Uani 1 1 d . . . . .
H46 H 0.4093 0.4556 0.1133 0.098 Uiso 1 1 calc R U . . .
C47 C 0.3796(3) 0.5721(3) 0.0818(3) 0.0774(12) Uani 1 1 d . . . . .
H47 H 0.2964 0.5234 0.0579 0.093 Uiso 1 1 calc R U . . .
C48 C 0.4334(3) 0.6825(3) 0.0835(2) 0.0623(8) Uani 1 1 d . . . . .
H48 H 0.3872 0.7103 0.0610 0.075 Uiso 1 1 calc R U . . .
C49 C 0.6897(4) 0.4297(3) 0.2555(4) 0.0512(14) Uani 0.5 1 d G . P A 1
H49 H 0.6203 0.3529 0.2090 0.061 Uiso 0.5 1 calc R U P A 1
C50 C 0.6945(3) 0.4981(4) 0.3509(4) 0.0493(14) Uani 0.5 1 d G . P A 1
H50 H 0.6284 0.4680 0.3695 0.059 Uiso 0.5 1 calc R U P A 1
C51 C 0.7961(4) 0.6105(4) 0.4190(3) 0.0426(11) Uani 0.5 1 d G . P A 1
H51 H 0.7994 0.6573 0.4842 0.051 Uiso 0.5 1 calc R U P A 1
C52 C 0.8929(3) 0.6545(3) 0.3917(3) 0.0422(11) Uani 0.5 1 d G . P A 1
H52 H 0.9623 0.7314 0.4383 0.051 Uiso 0.5 1 calc R U P A 1
C53 C 0.8881(3) 0.5861(4) 0.2964(3) 0.0409(11) Uani 0.5 1 d G . P A 1
H53 H 0.9543 0.6162 0.2777 0.049 Uiso 0.5 1 calc R U P A 1
C54 C 0.7865(5) 0.4737(4) 0.2283(3) 0.0490(13) Uani 0.5 1 d G . P A 1
H54 H 0.7833 0.4269 0.1631 0.059 Uiso 0.5 1 calc R U P A 1
C49B C 0.7019(4) 0.4396(3) 0.2316(3) 0.0422(11) Uani 0.5 1 d G . P B 2
H49B H 0.6464 0.3676 0.1684 0.051 Uiso 0.5 1 calc R U P B 2
C50B C 0.6650(2) 0.4807(4) 0.3081(3) 0.0409(11) Uani 0.5 1 d G . P B 2
H50B H 0.5843 0.4367 0.2971 0.049 Uiso 0.5 1 calc R U P B 2
C51B C 0.7462(3) 0.5861(4) 0.4006(3) 0.0490(13) Uani 0.5 1 d G . P B 2
H51B H 0.7210 0.6141 0.4529 0.059 Uiso 0.5 1 calc R U P B 2
C52B C 0.8643(3) 0.6504(3) 0.4167(3) 0.0512(14) Uani 0.5 1 d G . P B 2
H52B H 0.9198 0.7224 0.4800 0.061 Uiso 0.5 1 calc R U P B 2
C53B C 0.9012(3) 0.6093(4) 0.3403(4) 0.0493(14) Uani 0.5 1 d G . P B 2
H53B H 0.9819 0.6533 0.3513 0.059 Uiso 0.5 1 calc R U P B 2
C54B C 0.8200(4) 0.5040(4) 0.2478(3) 0.0426(11) Uani 0.5 1 d G . P B 2
H54B H 0.8452 0.4759 0.1955 0.051 Uiso 0.5 1 calc R U P B 2

loop_
_atom_site_aniso_label
_atom_site_aniso_U_11
_atom_site_aniso_U_22
_atom_site_aniso_U_33
_atom_site_aniso_U_23
_atom_site_aniso_U_13
_atom_site_aniso_U_12
Ru1 0.01428(7) 0.01739(7) 0.01199(7) 0.00578(6) 0.00308(5) 0.00806(6)
Ru2 0.01486(7) 0.01532(7) 0.01165(7) 0.00374(5) 0.00325(5) 0.00856(6)
N1 0.0163(7) 0.0167(7) 0.0133(7) 0.0049(6) 0.0036(6) 0.0078(6)
N2 0.0171(7) 0.0192(8) 0.0144(7) 0.0071(6) 0.0054(6) 0.0097(6)
N3 0.0180(7) 0.0161(7) 0.0152(7) 0.0036(6) 0.0039(6) 0.0089(6)
N4 0.0196(7) 0.0200(8) 0.0138(7) 0.0065(6) 0.0068(6) 0.0114(6)
C1 0.0170(9) 0.0191(9) 0.0192(9) 0.0060(8) 0.0038(7) 0.0041(8)
C2 0.0249(10) 0.0194(9) 0.0226(10) 0.0104(8) 0.0091(8) 0.0064(8)
C3 0.0263(10) 0.0213(9) 0.0146(8) 0.0087(7) 0.0074(7) 0.0121(8)
C4 0.0196(8) 0.0148(8) 0.0125(8) 0.0032(7) 0.0047(7) 0.0100(7)
C5 0.0176(8) 0.0151(8) 0.0123(8) 0.0043(7) 0.0051(7) 0.0097(7)
C6 0.0154(8) 0.0157(8) 0.0129(8) 0.0044(7) 0.0049(6) 0.0089(7)
C7 0.0162(8) 0.0179(8) 0.0144(8) 0.0042(7) 0.0054(7) 0.0107(7)
C8 0.0164(9) 0.0213(9) 0.0184(9) 0.0047(7) 0.0037(7) 0.0081(8)
C9 0.0184(9) 0.0216(10) 0.0239(10) 0.0094(8) 0.0083(8) 0.0070(8)
C10 0.0225(9) 0.0233(10) 0.0194(9) 0.0108(8) 0.0094(8) 0.0110(8)
C11 0.0175(8) 0.0175(8) 0.0123(8) 0.0043(7) 0.0039(7) 0.0101(7)
C12 0.0210(9) 0.0280(10) 0.0199(9) 0.0105(8) 0.0108(8) 0.0134(8)
C13 0.0328(11) 0.0330(11) 0.0269(10) 0.0185(9) 0.0202(9) 0.0196(10)
C14 0.0371(11) 0.0360(11) 0.0208(9) 0.0181(9) 0.0167(9) 0.0257(10)
C15 0.0268(10) 0.0266(10) 0.0136(8) 0.0082(7) 0.0084(7) 0.0186(8)
C16 0.0200(9) 0.0195(9) 0.0128(8) 0.0054(7) 0.0061(7) 0.0117(7)
C17 0.0163(8) 0.0169(8) 0.0126(8) 0.0021(7) 0.0025(6) 0.0093(7)
C18 0.0208(9) 0.0208(9) 0.0157(8) 0.0021(7) 0.0031(7) 0.0133(8)
C19 0.0172(9) 0.0223(10) 0.0259(10) 0.0004(8) -0.0009(8) 0.0097(8)
C20 0.0178(9) 0.0173(9) 0.0335(11) 0.0040(8) 0.0045(8) 0.0055(8)
C21 0.0211(9) 0.0176(9) 0.0256(10) 0.0070(8) 0.0060(8) 0.0086(8)
C22 0.0249(9) 0.0278(10) 0.0139(8) 0.0072(8) 0.0042(7) 0.0177(8)
C23 0.0194(9) 0.0276(10) 0.0184(9) 0.0092(8) 0.0053(7) 0.0154(8)
C24 0.0164(9) 0.0222(9) 0.0208(9) 0.0076(8) 0.0006(7) 0.0095(8)
C25 0.0264(10) 0.0313(11) 0.0140(8) 0.0072(8) 0.0026(7) 0.0202(9)
C26 0.0225(9) 0.0330(11) 0.0205(9) 0.0163(8) 0.0076(8) 0.0184(9)
C27 0.0204(9) 0.0218(9) 0.0199(9) 0.0086(8) 0.0022(7) 0.0127(8)
C28 0.0306(11) 0.0513(14) 0.0259(11) 0.0156(10) 0.0136(9) 0.0280(11)
C29 0.0190(10) 0.0296(12) 0.0446(14) 0.0161(11) 0.0004(9) 0.0077(9)
C30 0.0500(14) 0.0523(15) 0.0156(10) 0.0032(10) 0.0008(10) 0.0392(13)
C31 0.0358(12) 0.0594(16) 0.0411(13) 0.0383(13) 0.0204(11) 0.0305(12)
C32 0.0335(12) 0.0225(10) 0.0338(12) 0.0100(9) 0.0005(9) 0.0146(9)
C33 0.0198(9) 0.0239(10) 0.0259(10) 0.0077(8) 0.0076(8) 0.0153(8)
C34 0.0327(11) 0.0337(11) 0.0225(10) 0.0117(9) 0.0136(8) 0.0265(10)
C35 0.0277(10) 0.0236(10) 0.0180(9) 0.0015(8) 0.0027(8) 0.0188(9)
C36 0.0253(10) 0.0203(9) 0.0238(10) 0.0070(8) 0.0068(8) 0.0160(8)
C37 0.0239(9) 0.0221(9) 0.0179(9) 0.0054(7) 0.0035(7) 0.0170(8)
C38 0.0230(11) 0.0351(13) 0.0535(15) 0.0174(11) 0.0135(10) 0.0164(10)
C39 0.0603(16) 0.0635(17) 0.0349(13) 0.0259(13) 0.0325(13) 0.0479(15)
C40 0.0466(14) 0.0308(12) 0.0279(12) -0.0066(10) -0.0052(10) 0.0244(11)
C41 0.0370(12) 0.0242(11) 0.0506(15) 0.0196(11) 0.0176(11) 0.0171(10)
C42 0.0406(12) 0.0374(12) 0.0195(10) 0.0088(9) 0.0049(9) 0.0301(11)
C43 0.0562(18) 0.0423(15) 0.0466(16) 0.0170(13) 0.0314(14) 0.0189(14)
C44 0.0437(16) 0.0556(18) 0.0509(17) 0.0155(15) 0.0226(14) 0.0167(14)
C45 0.101(3) 0.088(3) 0.063(2) 0.042(2) 0.051(2) 0.067(2)
C46 0.112(3) 0.0421(18) 0.087(3) 0.0288(19) 0.073(3) 0.028(2)
C47 0.0458(18) 0.055(2) 0.074(2) 0.0017(18) 0.0351(18) -0.0006(16)
C48 0.0569(19) 0.077(2) 0.0482(18) 0.0171(16) 0.0240(15) 0.0387(18)
C49 0.041(2) 0.039(3) 0.055(3) 0.006(2) 0.014(2) 0.019(2)
C50 0.031(2) 0.058(3) 0.080(4) 0.048(3) 0.028(2) 0.027(2)
C51 0.051(3) 0.061(3) 0.037(2) 0.021(2) 0.026(2) 0.042(3)
C52 0.036(2) 0.041(2) 0.041(2) 0.0087(19) 0.018(2) 0.0189(19)
C53 0.043(2) 0.041(2) 0.052(3) 0.025(2) 0.027(2) 0.027(2)
C54 0.065(4) 0.047(3) 0.044(3) 0.016(2) 0.024(2) 0.039(3)
C49B 0.036(2) 0.041(2) 0.041(2) 0.0087(19) 0.018(2) 0.0189(19)
C50B 0.043(2) 0.041(2) 0.052(3) 0.025(2) 0.027(2) 0.027(2)
C51B 0.065(4) 0.047(3) 0.044(3) 0.016(2) 0.024(2) 0.039(3)
C52B 0.041(2) 0.039(3) 0.055(3) 0.006(2) 0.014(2) 0.019(2)
C53B 0.031(2) 0.058(3) 0.080(4) 0.048(3) 0.028(2) 0.027(2)
C54B 0.051(3) 0.061(3) 0.037(2) 0.021(2) 0.026(2) 0.042(3)

loop_
_atom_type_symbol
_atom_type_description
_atom_type_scat_dispersion_real
_atom_type_scat_dispersion_imag
_atom_type_scat_source
C C 0.0033 0.0016 'International Tables Vol C Tables 4.2.6.8 and 6.1.1.4'
H H 0.0000 0.0000 'International Tables Vol C Tables 4.2.6.8 and 6.1.1.4'
N N 0.0061 0.0033 'International Tables Vol C Tables 4.2.6.8 and 6.1.1.4'
Ru Ru -1.2594 0.8363 'International Tables Vol C Tables 4.2.6.8 and 6.1.1.4'

loop_
_geom_angle_atom_site_label_1
_geom_angle_atom_site_label_2
_geom_angle_atom_site_label_3
_geom_angle
_geom_angle_site_symmetry_1
_geom_angle_site_symmetry_3
C23 Ru1 C27 38.51(7) . .
C23 Ru1 C24 39.19(7) . .
C27 Ru1 C24 65.10(7) . .
C23 Ru1 C26 65.23(7) . .
C27 Ru1 C26 39.05(7) . .
C24 Ru1 C26 65.28(7) . .
C23 Ru1 N1 97.05(6) . .
C27 Ru1 N1 123.81(7) . .
C24 Ru1 N1 104.13(7) . .
C26 Ru1 N1 161.79(7) . .
C23 Ru1 N2 121.75(7) . .
C27 Ru1 N2 96.86(6) . .
C24 Ru1 N2 160.52(7) . .
C26 Ru1 N2 105.90(7) . .
N1 Ru1 N2 79.22(6) . .
C23 Ru1 C25 64.57(7) . .
C27 Ru1 C25 64.37(7) . .
C24 Ru1 C25 38.50(7) . .
C26 Ru1 C25 38.45(8) . .
N1 Ru1 C25 139.15(7) . .
N2 Ru1 C25 141.63(7) . .
C23 Ru1 C22 147.82(7) . .
C27 Ru1 C22 145.63(7) . .
C24 Ru1 C22 108.63(7) . .
C26 Ru1 C22 106.70(7) . .
N1 Ru1 C22 90.54(6) . .
N2 Ru1 C22 90.37(6) . .
C25 Ru1 C22 89.51(7) . .
C34 Ru2 C33 39.01(8) . .
C34 Ru2 C35 38.69(8) . .
C33 Ru2 C35 65.31(7) . .
C34 Ru2 C36 65.04(8) . .
C33 Ru2 C36 65.29(7) . .
C35 Ru2 C36 38.97(7) . .
C34 Ru2 C37 64.60(7) . .
C33 Ru2 C37 38.75(7) . .
C35 Ru2 C37 64.61(7) . .
C36 Ru2 C37 38.44(7) . .
C34 Ru2 N4 95.79(7) . .
C33 Ru2 N4 108.31(7) . .
C35 Ru2 N4 118.17(7) . .
C36 Ru2 N4 157.13(7) . .
C37 Ru2 N4 145.53(7) . .
C34 Ru2 N3 125.55(7) . .
C33 Ru2 N3 161.71(7) . .
C35 Ru2 N3 96.41(7) . .
C36 Ru2 N3 100.78(7) . .
C37 Ru2 N3 134.68(7) . .
N4 Ru2 N3 79.74(6) . .
C34 Ru2 C11 149.42(7) . .
C33 Ru2 C11 112.33(7) . .
C35 Ru2 C11 158.41(7) . .
C36 Ru2 C11 119.58(7) . .
C37 Ru2 C11 99.56(7) . .
N4 Ru2 C11 83.29(6) . .
N3 Ru2 C11 84.52(6) . .
C5 N1 C1 113.73(15) . .
C5 N1 Ru1 109.93(11) . .
C1 N1 Ru1 136.33(12) . .
C6 N2 C10 113.61(15) . .
C6 N2 Ru1 109.39(11) . .
C10 N2 Ru1 137.00(12) . .
C17 N3 C21 113.76(16) . .
C17 N3 Ru2 108.92(12) . .
C21 N3 Ru2 136.85(13) . .
C16 N4 C12 113.75(16) . .
C16 N4 Ru2 109.11(12) . .
C12 N4 Ru2 136.81(13) . .
N1 C1 C2 122.06(17) . .
C1 C2 C3 122.21(18) . .
C2 C3 C4 117.74(17) . .
C3 C4 C5 114.10(16) . .
C3 C4 C11 137.27(16) . .
C5 C4 C11 108.63(15) . .
N1 C5 C6 120.66(15) . .
N1 C5 C4 130.01(16) . .
C6 C5 C4 109.32(15) . .
N2 C6 C5 120.80(16) . .
N2 C6 C7 129.86(16) . .
C5 C6 C7 109.31(15) . .
C8 C7 C6 114.58(16) . .
C8 C7 C11 136.69(17) . .
C6 C7 C11 108.68(15) . .
C9 C8 C7 117.50(17) . .
C8 C9 C10 122.24(17) . .
N2 C10 C9 122.18(17) . .
C4 C11 C7 103.76(14) . .
C4 C11 Ru2 110.84(12) . .
C7 C11 Ru2 110.34(12) . .
N4 C12 C13 122.35(18) . .
C14 C13 C12 121.77(19) 2_757 .
C15 C14 C13 117.76(18) . 2_757
C14 C15 C16 115.11(17) . 2_757
C14 C15 C22 136.07(17) . .
C16 C15 C22 108.77(17) 2_757 .
N4 C16 C15 129.24(17) . 2_757
N4 C16 C17 121.08(16) . .
C15 C16 C17 109.20(16) 2_757 .
N3 C17 C16 121.12(16) . .
N3 C17 C18 129.64(17) . 2_757
C16 C17 C18 108.75(16) . 2_757
C19 C18 C17 114.57(17) . 2_757
C19 C18 C22 136.55(18) . .
C17 C18 C22 108.84(16) 2_757 .
C20 C19 C18 117.87(18) 2_757 .
C19 C20 C21 122.20(19) 2_757 .
N3 C21 C20 121.93(18) . .
C15 C22 C18 103.77(15) . .
C15 C22 Ru1 112.81(13) . .
C18 C22 Ru1 111.64(13) . .
C27 C23 C24 108.18(17) . .
C27 C23 C28 126.97(19) . .
C24 C23 C28 124.82(19) . .
C27 C23 Ru1 70.85(11) . .
C24 C23 Ru1 70.74(11) . .
C28 C23 Ru1 125.89(13) . .
C25 C24 C23 107.06(17) . .
C25 C24 C29 126.55(19) . .
C23 C24 C29 125.96(19) . .
C25 C24 Ru1 71.52(11) . .
C23 C24 Ru1 70.07(10) . .
C29 C24 Ru1 129.40(14) . .
C26 C25 C24 109.11(17) . .
C26 C25 C30 125.0(2) . .
C24 C25 C30 125.8(2) . .
C26 C25 Ru1 70.06(10) . .
C24 C25 Ru1 69.98(10) . .
C30 C25 Ru1 129.48(14) . .
C25 C26 C27 107.00(17) . .
C25 C26 C31 127.2(2) . .
C27 C26 C31 125.3(2) . .
C25 C26 Ru1 71.49(11) . .
C27 C26 Ru1 70.19(10) . .
C31 C26 Ru1 129.56(14) . .
C23 C27 C26 108.60(17) . .
C23 C27 C32 127.29(19) . .
C26 C27 C32 124.04(19) . .
C23 C27 Ru1 70.63(11) . .
C26 C27 Ru1 70.76(10) . .
C32 C27 Ru1 126.96(13) . .
C37 C33 C34 106.92(17) . .
C37 C33 C38 125.68(19) . .
C34 C33 C38 126.7(2) . .
C37 C33 Ru2 71.06(10) . .
C34 C33 Ru2 70.33(11) . .
C38 C33 Ru2 130.85(14) . .
C35 C34 C33 108.59(17) . .
C35 C34 C39 125.9(2) . .
C33 C34 C39 125.4(2) . .
C35 C34 Ru2 70.84(11) . .
C33 C34 Ru2 70.66(11) . .
C39 C34 Ru2 127.64(15) . .
C34 C35 C36 107.92(17) . .
C34 C35 C40 126.7(2) . .
C36 C35 C40 125.3(2) . .
C34 C35 Ru2 70.46(11) . .
C36 C35 Ru2 70.70(11) . .
C40 C35 Ru2 125.55(14) . .
C37 C36 C35 107.49(18) . .
C37 C36 C41 125.18(19) . .
C35 C36 C41 126.80(19) . .
C37 C36 Ru2 71.01(11) . .
C35 C36 Ru2 70.33(11) . .
C41 C36 Ru2 130.51(14) . .
C36 C37 C33 109.06(17) . .
C36 C37 C42 123.89(19) . .
C33 C37 C42 126.65(19) . .
C36 C37 Ru2 70.55(10) . .
C33 C37 Ru2 70.18(10) . .
C42 C37 Ru2 131.06(14) . .
C44 C43 C48 120.0(3) . .
C43 C44 C45 120.6(3) . .
C44 C45 C46 119.3(4) . .
C47 C46 C45 119.8(3) . .
C46 C47 C48 119.6(3) . .
C43 C48 C47 120.7(3) . .
C50 C49 C54 120.0 . .
C51 C50 C49 120.0 . .
C52 C51 C50 120.0 . .
C51 C52 C53 120.0 . .
C52 C53 C54 120.0 . .
C53 C54 C49 120.0 . .
C50B C49B C54B 120.0 . .
C51B C50B C49B 120.0 . .
C52B C51B C50B 120.0 . .
C53B C52B C51B 120.0 . .
C52B C53B C54B 120.0 . .
C53B C54B C49B 120.0 . .

loop_
_geom_bond_atom_site_label_1
_geom_bond_atom_site_label_2
_geom_bond_distance
_geom_bond_site_symmetry_2
Ru1 C23 2.1510(18) .
Ru1 C27 2.1538(18) .
Ru1 C24 2.1600(18) .
Ru1 C26 2.1614(18) .
Ru1 N1 2.1683(15) .
Ru1 N2 2.1801(15) .
Ru1 C25 2.1804(18) .
Ru1 C22 2.2739(19) .
Ru2 C34 2.1528(19) .
Ru2 C33 2.1571(18) .
Ru2 C35 2.1577(19) .
Ru2 C36 2.1628(19) .
Ru2 C37 2.1688(18) .
Ru2 N4 2.1741(15) .
Ru2 N3 2.1825(15) .
Ru2 C11 2.2626(18) .
N1 C5 1.340(2) .
N1 C1 1.345(2) .
N2 C6 1.342(2) .
N2 C10 1.346(2) .
N3 C17 1.340(2) .
N3 C21 1.349(2) .
N4 C16 1.343(2) .
N4 C12 1.348(2) .
C1 C2 1.394(3) .
C2 C3 1.395(3) .
C3 C4 1.399(3) .
C4 C5 1.406(2) .
C4 C11 1.481(2) .
C5 C6 1.402(2) .
C6 C7 1.404(2) .
C7 C8 1.399(3) .
C7 C11 1.483(2) .
C8 C9 1.395(3) .
C9 C10 1.396(3) .
C12 C13 1.399(3) .
C13 C14 1.394(3) 2_757
C14 C15 1.391(3) .
C14 C13 1.394(3) 2_757
C15 C16 1.407(2) 2_757
C15 C22 1.476(3) .
C16 C15 1.407(2) 2_757
C16 C17 1.407(3) .
C17 C18 1.410(2) 2_757
C18 C19 1.393(3) .
C18 C17 1.410(2) 2_757
C18 C22 1.477(3) .
C19 C20 1.389(3) 2_757
C20 C19 1.389(3) 2_757
C20 C21 1.400(3) .
C23 C27 1.420(3) .
C23 C24 1.446(3) .
C23 C28 1.505(3) .
C24 C25 1.431(3) .
C24 C29 1.499(3) .
C25 C26 1.430(3) .
C25 C30 1.497(3) .
C26 C27 1.442(3) .
C26 C31 1.497(3) .
C27 C32 1.498(3) .
C33 C37 1.435(3) .
C33 C34 1.439(3) .
C33 C38 1.502(3) .
C34 C35 1.428(3) .
C34 C39 1.497(3) .
C35 C36 1.441(3) .
C35 C40 1.501(3) .
C36 C37 1.426(3) .
C36 C41 1.499(3) .
C37 C42 1.496(3) .
C43 C44 1.349(4) .
C43 C48 1.358(4) .
C44 C45 1.370(5) .
C45 C46 1.380(5) .
C46 C47 1.365(6) .
C47 C48 1.365(5) .
C49 C50 1.3900 .
C49 C54 1.3900 .
C50 C51 1.3900 .
C51 C52 1.3900 .
C52 C53 1.3900 .
C53 C54 1.3900 .
C49B C50B 1.3900 .
C49B C54B 1.3900 .
C50B C51B 1.3900 .
C51B C52B 1.3900 .
C52B C53B 1.3900 .
C53B C54B 1.3900 .
